data_7003740
loop_
_publ_author_name
'Byun, Younghun'
'Jeon, Woo Sung'
'Lee, Tae-Woo'
'Lyu, Yi-Yeol'
'Chang, Seok'
'Kwon, Ohyun'
'Han, Eunsil'
'Kim, Heekyung'
'Kim, Myeongsuk'
'Lee, Ha-Jin'
'Das, Rupasree Ragini'

_publ_section_title
;
 Study on a set of bis-cyclometalated Ir(iii) complexes with a common
 ancillary ligand
;
_journal_issue 35
_journal_name_full 'Dalton Transactions'
_journal_page_first 4732
_journal_page_last 4741
_journal_paper_doi 10.1039/b719205c
_journal_year 2008
_chemical_formula_sum 'C30 H24 F4 Ir N5 O3'
_chemical_formula_weight 770.74
_chemical_name_systematic
;
?
;
_space_group_IT_number 2
_symmetry_cell_setting triclinic
_symmetry_space_group_name_Hall '-P 1'
_symmetry_space_group_name_H-M 'P -1'
_atom_sites_solution_hydrogens geom
_atom_sites_solution_primary direct
_atom_sites_solution_secondary difmap
_audit_creation_method SHELXL-97
_cell_angle_alpha 63.5710(10)
_cell_angle_beta 89.299(2)
_cell_angle_gamma 89.267(2)
_cell_formula_units_Z 2
_cell_length_a 10.6643(10)
_cell_length_b 11.5990(10)
_cell_length_c 12.6823(11)
_cell_measurement_reflns_used 7580
_cell_measurement_temperature 173(2)
_cell_measurement_theta_max 28.25
_cell_measurement_theta_min 2.61
_cell_volume 1404.6(2)
_computing_cell_refinement 'Bruker SAINT'
_computing_data_collection 'Bruker SMART'
_computing_data_reduction 'Bruker SAINT'
_computing_molecular_graphics ORTEP3
_computing_publication_material WinGX
_computing_structure_refinement 'Bruker SHELXTL'
_computing_structure_solution 'Bruker SHELXTL'
_diffrn_ambient_temperature 173(2)
_diffrn_measured_fraction_theta_full 0.893
_diffrn_measured_fraction_theta_max 0.893
_diffrn_measurement_device_type 'CCD area detector'
_diffrn_measurement_method 'omega scans'
_diffrn_radiation_monochromator graphite
_diffrn_radiation_source 'fine-focus sealed tube'
_diffrn_radiation_type MoK\a
_diffrn_radiation_wavelength 0.71073
_diffrn_reflns_av_R_equivalents 0.0222
_diffrn_reflns_av_sigmaI/netI 0.0411
_diffrn_reflns_limit_h_max 14
_diffrn_reflns_limit_h_min -6
_diffrn_reflns_limit_k_max 14
_diffrn_reflns_limit_k_min -15
_diffrn_reflns_limit_l_max 16
_diffrn_reflns_limit_l_min -15
_diffrn_reflns_number 8479
_diffrn_reflns_theta_full 28.25
_diffrn_reflns_theta_max 28.25
_diffrn_reflns_theta_min 1.91
_diffrn_standards_decay_% <2.0
_exptl_absorpt_coefficient_mu 4.821
_exptl_absorpt_correction_T_max 0.1333
_exptl_absorpt_correction_T_min 0.0737
_exptl_absorpt_correction_type multi-scan
_exptl_absorpt_process_details 'Bruker SADABS'
_exptl_crystal_colour yellow
_exptl_crystal_density_diffrn 1.822
_exptl_crystal_density_method 'not measured'
_exptl_crystal_description rhomboid
_exptl_crystal_F_000 752
_exptl_crystal_size_max 1.13
_exptl_crystal_size_mid 0.75
_exptl_crystal_size_min 0.70
_refine_diff_density_max 3.230
_refine_diff_density_min -2.014
_refine_diff_density_rms 0.157
_refine_ls_extinction_method none
_refine_ls_goodness_of_fit_ref 1.081
_refine_ls_hydrogen_treatment mixed
_refine_ls_matrix_type full
_refine_ls_number_parameters 392
_refine_ls_number_reflns 6208
_refine_ls_number_restraints 0
_refine_ls_restrained_S_all 1.081
_refine_ls_R_factor_all 0.0390
_refine_ls_R_factor_gt 0.0370
_refine_ls_shift/su_max 0.001
_refine_ls_shift/su_mean 0.000
_refine_ls_structure_factor_coef Fsqd
_refine_ls_weighting_details 'calc w=1/[\s^2^(Fo^2^)+(0.0609P)^2^+2.3876P] where P=(Fo^2^+2Fc^2^)/3'
_refine_ls_weighting_scheme calc
_refine_ls_wR_factor_gt 0.0995
_refine_ls_wR_factor_ref 0.1006
_reflns_number_gt 5799
_reflns_number_total 6208
_reflns_threshold_expression >2sigma(I)
_cod_data_source_file b719205c.txt
_cod_data_source_block o5_01tr
_cod_depositor_comments
;
The following automatic conversions were performed:
'_symmetry_cell_setting' value 'Triclinic' changed to 'triclinic'
according to '/home/saulius/struct/CIF-dictionaries/cif_core.dic'
dictionary named 'cif_core.dic' version 2.4.1 from
2010-06-29.

'_exptl_absorpt_correction_type' value 'Multi-scan' changed
to 'multi-scan' according to
'/home/saulius/struct/CIF-dictionaries/cif_core.dic' dictionary named
'cif_core.dic' version 2.4.1 from 2010-06-29.

Automatic conversion script
Id: cif_fix_enum 1527 2010-12-29 10:47:43Z saulius 
;
_cod_original_sg_symbol_H-M P-1
_cod_database_code 7003740

loop_
_symmetry_equiv_pos_as_xyz
'x, y, z'
'-x, -y, -z'

loop_
_atom_site_label
_atom_site_type_symbol
_atom_site_fract_x
_atom_site_fract_y
_atom_site_fract_z
_atom_site_U_iso_or_equiv
_atom_site_adp_type
_atom_site_occupancy
_atom_site_symmetry_multiplicity
_atom_site_calc_flag
_atom_site_refinement_flags
_atom_site_disorder_assembly
_atom_site_disorder_group
Ir1 Ir 0.241780(16) 0.294318(16) 0.378928(15) 0.02359(8) Uani 1 1 d . . .
F1 F 0.1208(4) 0.7619(4) 0.0549(4) 0.0590(11) Uani 1 1 d . . .
F2 F 0.5306(4) 0.7249(4) 0.1938(4) 0.0552(10) Uani 1 1 d . . .
F3 F 0.6110(3) 0.0877(4) 0.2378(4) 0.0524(10) Uani 1 1 d . . .
F4 F 0.2550(4) 0.1935(5) 0.0030(4) 0.0606(11) Uani 1 1 d . . .
O1 O 0.1108(4) -0.0269(4) 0.6775(4) 0.0411(9) Uani 1 1 d . . .
O2 O 0.7756(3) 0.1167(4) 0.5677(4) 0.0355(8) Uani 1 1 d . . .
O3 O -0.2190(4) 0.5067(4) 0.0629(4) 0.0454(10) Uani 1 1 d . . .
N1 N 0.1707(4) 0.3064(4) 0.5341(4) 0.0268(8) Uani 1 1 d . . .
N2 N 0.1492(4) 0.1866(4) 0.6242(4) 0.0283(8) Uani 1 1 d . . .
N3 N 0.1744(4) 0.1081(4) 0.4886(4) 0.0278(9) Uani 1 1 d . . .
H3 H 0.1670 0.0517 0.4603 0.033 Uiso 1 1 calc R . .
N4 N 0.0779(4) 0.3598(4) 0.2891(4) 0.0257(8) Uani 1 1 d . . .
N5 N 0.4156(4) 0.2356(4) 0.4505(4) 0.0253(8) Uani 1 1 d . . .
C1 C 0.1662(5) 0.3874(5) 0.5823(5) 0.0346(11) Uani 1 1 d . . .
C2 C 0.1455(6) 0.3182(6) 0.7036(6) 0.0419(13) Uani 1 1 d . . .
H2 H 0.1400 0.3534 0.7584 0.050 Uiso 1 1 calc R . .
C3 C 0.1346(5) 0.1910(6) 0.7294(5) 0.0357(12) Uani 1 1 d . . .
C4 C 0.1839(7) 0.5290(6) 0.5108(7) 0.0511(16) Uani 1 1 d . . .
H4A H 0.2721 0.5504 0.5134 0.077 Uiso 1 1 calc R . .
H4B H 0.1311 0.5756 0.5430 0.077 Uiso 1 1 calc R . .
H4C H 0.1602 0.5540 0.4290 0.077 Uiso 1 1 calc R . .
C5 C 0.1143(7) 0.0772(7) 0.8439(5) 0.0511(17) Uani 1 1 d . . .
H5A H 0.0338 0.0379 0.8430 0.077 Uiso 1 1 calc R . .
H5B H 0.1137 0.1040 0.9071 0.077 Uiso 1 1 calc R . .
H5C H 0.1821 0.0145 0.8573 0.077 Uiso 1 1 calc R . .
C6 C 0.1436(5) 0.0759(5) 0.5979(5) 0.0297(10) Uani 1 1 d . . .
C7 C -0.0210(5) 0.2863(5) 0.3011(5) 0.0320(11) Uani 1 1 d . . .
H7 H -0.0203 0.2009 0.3626 0.038 Uiso 1 1 calc R . .
C8 C -0.1249(5) 0.3271(5) 0.2291(5) 0.0323(11) Uani 1 1 d . . .
H8 H -0.1932 0.2709 0.2403 0.039 Uiso 1 1 calc R . .
C9 C -0.1266(5) 0.4525(5) 0.1399(5) 0.0320(11) Uani 1 1 d . . .
C10 C -0.0236(5) 0.5303(5) 0.1273(5) 0.0318(11) Uani 1 1 d . . .
H10 H -0.0229 0.6161 0.0664 0.038 Uiso 1 1 calc R . .
C11 C 0.0772(5) 0.4851(5) 0.2016(4) 0.0282(10) Uani 1 1 d . . .
C12 C 0.1931(5) 0.5537(5) 0.1982(4) 0.0293(10) Uani 1 1 d . . .
C13 C 0.2133(6) 0.6837(6) 0.1278(6) 0.0401(13) Uani 1 1 d . . .
C14 C 0.3253(6) 0.7451(6) 0.1242(6) 0.0431(14) Uani 1 1 d . . .
H14 H 0.3364 0.8346 0.0757 0.052 Uiso 1 1 calc R . .
C15 C 0.4193(6) 0.6681(6) 0.1954(6) 0.0390(13) Uani 1 1 d . . .
C16 C 0.4043(5) 0.5379(5) 0.2706(5) 0.0332(11) Uani 1 1 d . . .
H16 H 0.4718 0.4893 0.3187 0.040 Uiso 1 1 calc R . .
C17 C 0.2898(5) 0.4791(5) 0.2752(5) 0.0291(10) Uani 1 1 d . . .
C18 C -0.3296(6) 0.4323(8) 0.0762(7) 0.0521(17) Uani 1 1 d . . .
H18A H -0.3059 0.3481 0.0812 0.078 Uiso 1 1 calc R . .
H18B H -0.3843 0.4776 0.0083 0.078 Uiso 1 1 calc R . .
H18C H -0.3743 0.4202 0.1484 0.078 Uiso 1 1 calc R . .
C19 C 0.4553(5) 0.2403(5) 0.5487(5) 0.0313(11) Uani 1 1 d . . .
H19 H 0.3989 0.2713 0.5891 0.038 Uiso 1 1 calc R . .
C20 C 0.5744(5) 0.2021(6) 0.5937(5) 0.0315(11) Uani 1 1 d . . .
H20 H 0.5997 0.2070 0.6631 0.038 Uiso 1 1 calc R . .
C21 C 0.6561(5) 0.1564(5) 0.5345(5) 0.0281(10) Uani 1 1 d . . .
C22 C 0.6147(5) 0.1487(5) 0.4336(5) 0.0292(10) Uani 1 1 d . . .
H22 H 0.6692 0.1163 0.3931 0.035 Uiso 1 1 calc R . .
C23 C 0.4952(5) 0.1881(5) 0.3929(4) 0.0254(9) Uani 1 1 d . . .
C24 C 0.4382(5) 0.1884(5) 0.2879(4) 0.0278(10) Uani 1 1 d . . .
C25 C 0.4930(5) 0.1392(6) 0.2162(5) 0.0346(11) Uani 1 1 d . . .
C26 C 0.4342(6) 0.1409(6) 0.1192(5) 0.0418(14) Uani 1 1 d . . .
H26 H 0.4739 0.1081 0.0706 0.050 Uiso 1 1 calc R . .
C27 C 0.3160(6) 0.1923(6) 0.0967(5) 0.0392(13) Uani 1 1 d . . .
C28 C 0.2546(6) 0.2421(5) 0.1632(5) 0.0333(11) Uani 1 1 d . . .
H28 H 0.1724 0.2768 0.1429 0.040 Uiso 1 1 calc R . .
C29 C 0.3148(5) 0.2412(5) 0.2621(4) 0.0281(10) Uani 1 1 d . . .
C30 C 0.8179(5) 0.1089(6) 0.6774(5) 0.0374(12) Uani 1 1 d . . .
H30A H 0.8184 0.1953 0.6734 0.056 Uiso 1 1 calc R . .
H30B H 0.9029 0.0725 0.6931 0.056 Uiso 1 1 calc R . .
H30C H 0.7614 0.0537 0.7409 0.056 Uiso 1 1 calc R . .

loop_
_atom_site_aniso_label
_atom_site_aniso_U_11
_atom_site_aniso_U_22
_atom_site_aniso_U_33
_atom_site_aniso_U_23
_atom_site_aniso_U_13
_atom_site_aniso_U_12
Ir1 0.02121(11) 0.02357(11) 0.02813(11) -0.01334(8) 0.00133(7) -0.00480(7)
F1 0.048(2) 0.040(2) 0.068(3) -0.0051(18) -0.0049(19) -0.0054(17)
F2 0.044(2) 0.061(2) 0.066(2) -0.032(2) 0.0169(18) -0.0318(19)
F3 0.0358(19) 0.078(3) 0.058(2) -0.043(2) -0.0011(16) 0.0033(19)
F4 0.066(3) 0.089(3) 0.045(2) -0.045(2) -0.0090(19) -0.006(2)
O1 0.054(3) 0.0303(19) 0.036(2) -0.0112(16) 0.0052(18) -0.0118(18)
O2 0.0221(17) 0.046(2) 0.048(2) -0.0297(19) -0.0028(15) -0.0003(16)
O3 0.029(2) 0.047(2) 0.045(2) -0.0075(19) -0.0081(17) -0.0038(18)
N1 0.0226(19) 0.026(2) 0.036(2) -0.0166(17) 0.0023(16) -0.0059(16)
N2 0.024(2) 0.030(2) 0.032(2) -0.0145(17) 0.0004(16) -0.0050(16)
N3 0.034(2) 0.0191(18) 0.032(2) -0.0138(16) 0.0027(17) -0.0083(16)
N4 0.0199(19) 0.025(2) 0.033(2) -0.0136(17) 0.0023(15) -0.0073(15)
N5 0.0197(18) 0.030(2) 0.031(2) -0.0172(17) 0.0035(15) -0.0052(16)
C1 0.027(3) 0.036(3) 0.052(3) -0.030(3) 0.004(2) -0.005(2)
C2 0.043(3) 0.053(4) 0.044(3) -0.034(3) 0.010(2) -0.012(3)
C3 0.033(3) 0.050(3) 0.032(3) -0.025(2) 0.003(2) -0.009(2)
C4 0.055(4) 0.038(3) 0.070(4) -0.033(3) 0.017(3) -0.008(3)
C5 0.058(4) 0.066(4) 0.028(3) -0.021(3) 0.002(3) -0.017(3)
C6 0.027(2) 0.031(2) 0.032(2) -0.014(2) -0.0005(19) -0.005(2)
C7 0.031(3) 0.027(2) 0.035(3) -0.011(2) 0.000(2) -0.011(2)
C8 0.026(2) 0.033(3) 0.037(3) -0.015(2) 0.001(2) -0.008(2)
C9 0.026(2) 0.036(3) 0.033(3) -0.014(2) 0.0013(19) 0.002(2)
C10 0.031(3) 0.030(2) 0.032(3) -0.011(2) 0.002(2) -0.001(2)
C11 0.026(2) 0.024(2) 0.033(2) -0.0117(19) 0.0070(19) -0.0042(19)
C12 0.029(2) 0.029(2) 0.032(2) -0.016(2) 0.0084(19) -0.008(2)
C13 0.036(3) 0.032(3) 0.046(3) -0.012(2) 0.008(2) -0.008(2)
C14 0.046(3) 0.032(3) 0.050(3) -0.018(3) 0.016(3) -0.019(3)
C15 0.034(3) 0.046(3) 0.046(3) -0.029(3) 0.016(2) -0.024(3)
C16 0.031(3) 0.033(3) 0.037(3) -0.017(2) 0.006(2) -0.010(2)
C17 0.029(2) 0.027(2) 0.035(3) -0.016(2) 0.005(2) -0.0046(19)
C18 0.028(3) 0.062(4) 0.055(4) -0.015(3) -0.007(3) -0.008(3)
C19 0.025(2) 0.043(3) 0.036(3) -0.026(2) 0.000(2) -0.003(2)
C20 0.026(2) 0.041(3) 0.036(3) -0.024(2) 0.001(2) -0.004(2)
C21 0.021(2) 0.027(2) 0.037(3) -0.016(2) 0.0019(19) -0.0051(18)
C22 0.024(2) 0.033(3) 0.037(3) -0.021(2) 0.0064(19) -0.005(2)
C23 0.025(2) 0.024(2) 0.029(2) -0.0137(18) 0.0055(18) -0.0096(18)
C24 0.025(2) 0.030(2) 0.028(2) -0.0126(19) 0.0050(18) -0.0081(19)
C25 0.028(3) 0.044(3) 0.036(3) -0.022(2) 0.008(2) -0.009(2)
C26 0.042(3) 0.057(4) 0.041(3) -0.035(3) 0.014(2) -0.014(3)
C27 0.045(3) 0.050(3) 0.026(3) -0.020(2) 0.001(2) -0.015(3)
C28 0.037(3) 0.035(3) 0.027(2) -0.013(2) -0.002(2) -0.010(2)
C29 0.030(2) 0.027(2) 0.026(2) -0.0102(19) 0.0031(19) -0.0089(19)
C30 0.027(3) 0.046(3) 0.044(3) -0.024(3) -0.007(2) -0.002(2)

loop_
_atom_type_symbol
_atom_type_description
_atom_type_scat_dispersion_real
_atom_type_scat_dispersion_imag
_atom_type_scat_source
C C 0.0033 0.0016 'International Tables Vol C Tables 4.2.6.8 and 6.1.1.4'
H H 0.0000 0.0000 'International Tables Vol C Tables 4.2.6.8 and 6.1.1.4'
N N 0.0061 0.0033 'International Tables Vol C Tables 4.2.6.8 and 6.1.1.4'
O O 0.0106 0.0060 'International Tables Vol C Tables 4.2.6.8 and 6.1.1.4'
F F 0.0171 0.0103 'International Tables Vol C Tables 4.2.6.8 and 6.1.1.4'
Ir Ir -1.4442 7.9887 'International Tables Vol C Tables 4.2.6.8 and 6.1.1.4'

loop_
_geom_angle_atom_site_label_1
_geom_angle_atom_site_label_2
_geom_angle_atom_site_label_3
_geom_angle
_geom_angle_site_symmetry_1
_geom_angle_site_symmetry_3
_geom_angle_publ_flag
C29 Ir1 C17 90.5(2) . . ?
C29 Ir1 N4 94.09(19) . . ?
C17 Ir1 N4 80.54(19) . . ?
C29 Ir1 N5 80.50(19) . . ?
C17 Ir1 N5 95.8(2) . . ?
N4 Ir1 N5 173.49(15) . . ?
C29 Ir1 N3 93.20(18) . . ?
C17 Ir1 N3 174.49(18) . . ?
N4 Ir1 N3 95.08(17) . . ?
N5 Ir1 N3 88.87(17) . . ?
C29 Ir1 N1 166.78(18) . . ?
C17 Ir1 N1 101.56(18) . . ?
N4 Ir1 N1 93.33(16) . . ?
N5 Ir1 N1 92.68(16) . . ?
N3 Ir1 N1 75.24(16) . . ?
C21 O2 C30 118.3(4) . . ?
C9 O3 C18 117.7(5) . . ?
C1 N1 N2 105.9(4) . . ?
C1 N1 Ir1 140.4(4) . . ?
N2 N1 Ir1 111.4(3) . . ?
C3 N2 N1 111.6(4) . . ?
C3 N2 C6 129.4(5) . . ?
N1 N2 C6 119.0(4) . . ?
C6 N3 Ir1 120.6(3) . . ?
C7 N4 C11 118.8(4) . . ?
C7 N4 Ir1 124.2(4) . . ?
C11 N4 Ir1 116.5(3) . . ?
C19 N5 C23 119.1(4) . . ?
C19 N5 Ir1 124.4(3) . . ?
C23 N5 Ir1 116.5(3) . . ?
N1 C1 C2 109.4(5) . . ?
N1 C1 C4 121.9(6) . . ?
C2 C1 C4 128.7(5) . . ?
C3 C2 C1 107.9(5) . . ?
N2 C3 C2 105.2(5) . . ?
N2 C3 C5 124.7(5) . . ?
C2 C3 C5 130.1(5) . . ?
O1 C6 N3 131.3(5) . . ?
O1 C6 N2 117.4(5) . . ?
N3 C6 N2 111.3(4) . . ?
N4 C7 C8 123.8(5) . . ?
C7 C8 C9 118.1(5) . . ?
O3 C9 C8 125.8(5) . . ?
O3 C9 C10 115.9(5) . . ?
C8 C9 C10 118.4(5) . . ?
C11 C10 C9 121.1(5) . . ?
C10 C11 N4 119.8(5) . . ?
C10 C11 C12 127.6(5) . . ?
N4 C11 C12 112.6(4) . . ?
C13 C12 C17 118.8(5) . . ?
C13 C12 C11 125.1(5) . . ?
C17 C12 C11 116.1(4) . . ?
F1 C13 C12 121.3(5) . . ?
F1 C13 C14 115.0(6) . . ?
C12 C13 C14 123.7(6) . . ?
C15 C14 C13 115.8(6) . . ?
F2 C15 C14 117.5(5) . . ?
F2 C15 C16 119.1(6) . . ?
C14 C15 C16 123.4(5) . . ?
C15 C16 C17 119.7(5) . . ?
C16 C17 C12 118.4(5) . . ?
C16 C17 Ir1 127.8(4) . . ?
C12 C17 Ir1 113.9(4) . . ?
N5 C19 C20 123.0(5) . . ?
C19 C20 C21 118.2(5) . . ?
O2 C21 C20 124.7(5) . . ?
O2 C21 C22 116.2(4) . . ?
C20 C21 C22 119.1(5) . . ?
C23 C22 C21 120.1(5) . . ?
C22 C23 N5 120.5(4) . . ?
C22 C23 C24 126.9(4) . . ?
N5 C23 C24 112.6(4) . . ?
C25 C24 C29 119.0(5) . . ?
C25 C24 C23 125.7(5) . . ?
C29 C24 C23 115.3(4) . . ?
F3 C25 C26 116.0(5) . . ?
F3 C25 C24 120.9(5) . . ?
C26 C25 C24 123.1(5) . . ?
C27 C26 C25 116.5(5) . . ?
F4 C27 C26 117.9(5) . . ?
F4 C27 C28 117.8(6) . . ?
C26 C27 C28 124.2(5) . . ?
C27 C28 C29 119.4(5) . . ?
C28 C29 C24 117.7(5) . . ?
C28 C29 Ir1 127.1(4) . . ?
C24 C29 Ir1 115.0(4) . . ?

loop_
_geom_bond_atom_site_label_1
_geom_bond_atom_site_label_2
_geom_bond_distance
_geom_bond_site_symmetry_2
_geom_bond_publ_flag
Ir1 C29 1.989(5) . ?
Ir1 C17 2.022(5) . ?
Ir1 N4 2.043(4) . ?
Ir1 N5 2.046(4) . ?
Ir1 N3 2.112(4) . ?
Ir1 N1 2.161(4) . ?
F1 C13 1.380(8) . ?
F2 C15 1.360(6) . ?
F3 C25 1.363(7) . ?
F4 C27 1.357(6) . ?
O1 C6 1.222(6) . ?
O2 C21 1.355(6) . ?
O2 C30 1.432(7) . ?
O3 C9 1.334(7) . ?
O3 C18 1.434(8) . ?
N1 C1 1.330(7) . ?
N1 N2 1.370(6) . ?
N2 C3 1.364(7) . ?
N2 C6 1.465(7) . ?
N3 C6 1.304(7) . ?
N4 C7 1.329(6) . ?
N4 C11 1.381(6) . ?
N5 C19 1.344(6) . ?
N5 C23 1.375(6) . ?
C1 C2 1.399(9) . ?
C1 C4 1.495(9) . ?
C2 C3 1.369(9) . ?
C3 C5 1.480(9) . ?
C7 C8 1.382(7) . ?
C8 C9 1.390(8) . ?
C9 C10 1.393(8) . ?
C10 C11 1.374(7) . ?
C11 C12 1.469(7) . ?
C12 C13 1.387(8) . ?
C12 C17 1.419(8) . ?
C13 C14 1.388(9) . ?
C14 C15 1.379(10) . ?
C15 C16 1.392(8) . ?
C16 C17 1.395(7) . ?
C19 C20 1.383(7) . ?
C20 C21 1.390(7) . ?
C21 C22 1.399(7) . ?
C22 C23 1.375(7) . ?
C23 C24 1.469(7) . ?
C24 C25 1.391(7) . ?
C24 C29 1.423(7) . ?
C25 C26 1.379(8) . ?
C26 C27 1.365(9) . ?
C27 C28 1.373(9) . ?
C28 C29 1.411(7) . ?

loop_
_geom_hbond_atom_site_label_D
_geom_hbond_atom_site_label_H
_geom_hbond_atom_site_label_A
_geom_hbond_distance_DH
_geom_hbond_distance_HA
_geom_hbond_distance_DA
_geom_hbond_angle_DHA
_geom_hbond_site_symmetry_A
N3 H3 O2 0.88 2.21 3.034(6) 155.2 2_656
